data_7236156
loop_
_publ_author_name
'Ramu, Vadde'
'Ali, Firoj'
'Taye, Nandaraj'
'Garai, Bikash'
'Alam, Aftab'
'Chattopadhyay, Samit'
'Das, Amitava'

_publ_section_title
;
 New imaging reagents for lipid dense regions in live cells and the
 nucleus in fixed MCF-7 cells
;
_journal_issue 36
_journal_name_full 'Journal of Materials Chemistry B'
_journal_page_first 7177
_journal_paper_doi 10.1039/C5TB01309G
_journal_volume 3
_journal_year 2015
_chemical_formula_moiety 'C36 H30 N8 O2 Ru, 2(F6 P), C H3 N O2'
_chemical_formula_sum 'C37 H33 F12 N9 O4 P2 Ru'
_chemical_formula_weight 1058.73
_chemical_name_common Ru-Uracil
_chemical_name_systematic Ru-Uracil
_space_group_crystal_system monoclinic
_space_group_IT_number 15
_space_group_name_Hall '-C 2yc'
_space_group_name_H-M_alt 'C 1 2/c 1'
_atom_sites_solution_hydrogens geom
_atom_sites_solution_primary direct
_atom_sites_solution_secondary difmap
_audit_creation_date 2014-03-13
_audit_creation_method
;
  Olex2 1.2-ac2
  (compiled Nov  7 2012 10:34:12, GUI svn.r4372)
;
_audit_update_record
;
2014-11-21 deposited with the CCDC.
2015-08-03 downloaded from the CCDC.
;
_cell_angle_alpha 90.00
_cell_angle_beta 107.029(7)
_cell_angle_gamma 90.00
_cell_formula_units_Z 8
_cell_length_a 39.898(4)
_cell_length_b 10.0280(8)
_cell_length_c 22.1207(14)
_cell_measurement_temperature 298
_cell_measurement_theta_max 29.14
_cell_measurement_theta_min 2.95
_cell_volume 8462.4(13)
_computing_cell_refinement
;
CrysAlisPro, Agilent Technologies,
Version 1.171.36.28 (release 01-02-2013 CrysAlis171 .NET)
(compiled Feb  1 2013,16:14:44)
;
_computing_data_collection
;
CrysAlisPro, Agilent Technologies,
Version 1.171.36.28 (release 01-02-2013 CrysAlis171 .NET)
(compiled Feb  1 2013,16:14:44)
;
_computing_data_reduction
;
CrysAlisPro, Agilent Technologies,
Version 1.171.36.28 (release 01-02-2013 CrysAlis171 .NET)
(compiled Feb  1 2013,16:14:44)
;
_computing_molecular_graphics
;
O. V. Dolomanov, L. J. Bourhis, R. J. Gildea, J. A. K. Howard and H. Puschmann,
OLEX2: a complete structure solution, refinement and analysis program.
J. Appl. Cryst. (2009). 42, 339-341.
;
_computing_publication_material
;
O. V. Dolomanov, L. J. Bourhis, R. J. Gildea, J. A. K. Howard and H. Puschmann,
OLEX2: a complete structure solution, refinement and analysis program.
J. Appl. Cryst. (2009). 42, 339-341.
;
_computing_structure_refinement
;
SHELXL, G.M. Sheldrick, Acta Cryst.
(2008). A64, 112-122
;
_computing_structure_solution
;
SHELXS, G.M. Sheldrick, Acta Cryst.
(2008). A64, 112-122
;
_diffrn_ambient_temperature 298
_diffrn_measured_fraction_theta_full 0.997
_diffrn_measured_fraction_theta_max 0.997
_diffrn_measurement_device_type 'SuperNova, Dual, Cu at zero, Eos'
_diffrn_measurement_method '\w scans'
_diffrn_radiation_monochromator graphite
_diffrn_radiation_type MoK\a
_diffrn_radiation_wavelength 0.71073
_diffrn_reflns_av_R_equivalents 0.0847
_diffrn_reflns_av_unetI/netI 0.1335
_diffrn_reflns_limit_h_max 53
_diffrn_reflns_limit_h_min -51
_diffrn_reflns_limit_k_max 13
_diffrn_reflns_limit_k_min -13
_diffrn_reflns_limit_l_max 29
_diffrn_reflns_limit_l_min -27
_diffrn_reflns_number 22963
_diffrn_reflns_theta_full 29.14
_diffrn_reflns_theta_max 29.14
_diffrn_reflns_theta_min 2.95
_diffrn_source 'fine-focus sealed tube'
_exptl_absorpt_coefficient_mu 0.551
_exptl_absorpt_correction_T_max 0.896
_exptl_absorpt_correction_T_min 0.848
_exptl_absorpt_correction_type multi-scan
_exptl_absorpt_process_details
;
CrysAlisPro, Agilent Technologies,
Version 1.171.36.28 (release 01-02-2013 CrysAlis171 .NET)
(compiled Feb  1 2013,16:14:44)
Empirical absorption correction using spherical harmonics,
 implemented in SCALE3 ABSPACK scaling algorithm.
;
_exptl_crystal_colour 'clear red'
_exptl_crystal_colour_lustre clear
_exptl_crystal_colour_primary red
_exptl_crystal_density_method 'not measured'
_exptl_crystal_description Polyhedral
_exptl_crystal_F_000 4256
_exptl_crystal_size_max 0.3
_exptl_crystal_size_mid 0.2
_exptl_crystal_size_min 0.2
_refine_diff_density_max 0.841
_refine_diff_density_min -0.626
_refine_diff_density_rms 0.123
_refine_ls_extinction_method none
_refine_ls_goodness_of_fit_ref 1.606
_refine_ls_hydrogen_treatment mixed
_refine_ls_matrix_type full
_refine_ls_number_parameters 587
_refine_ls_number_reflns 9749
_refine_ls_number_restraints 0
_refine_ls_restrained_S_all 1.606
_refine_ls_R_factor_all 0.1609
_refine_ls_R_factor_gt 0.0812
_refine_ls_shift/su_max 0.050
_refine_ls_shift/su_mean 0.001
_refine_ls_structure_factor_coef Fsqd
_refine_ls_weighting_details 'calc w=1/[\s^2^(Fo^2^)+(0.0100P)^2^+0.0000P] where P=(Fo^2^+2Fc^2^)/3'
_refine_ls_weighting_scheme calc
_refine_ls_wR_factor_gt 0.1504
_refine_ls_wR_factor_ref 0.1662
_reflns_number_gt 5069
_reflns_number_total 9749
_reflns_threshold_expression >2sigma(I)
_cod_data_source_file c5tb01309g2.cif
_cod_data_source_block Ru-Uracil
_cod_database_code 7236156
_olex2_refinement_description
;
1. Fixed Uiso
 At 1.2 times of:
  {H31A,H31B,H31C} of C31, H21 of C21, H30 of C30, H22 of C22, H9 of C9, H1
  of C1, H24 of C24, H17 of C17, {H32A,H32B} of C32, H11 of C11, H14 of C14, H8
  of N8, H27 of C27, H29 of C29, H35 of C35, H4 of C4, H10 of C10, H2 of C2,
  H13 of C13, H36 of C36, H8A of C8, H12 of C12, H7 of C7, H3 of C3, H20 of C20,
   H19 of C19, H18 of C18
 At 1.5 times of:
  {H37A,H37B,H37C} of C37
2.a Riding coordinates:
 N8(H8), C31(H31A,H31B,H31C)
2.b Secondary CH2 refined with riding coordinates:
 C32(H32A,H32B)
2.c Aromatic/amide H refined with riding coordinates:
 C24(H24), C30(H30), C9(H9), C27(H27), C1(H1), C22(H22), C11(H11), C17(H17),
 C14(H14), C29(H29), C35(H35), C21(H21), C8(H8A), C12(H12), C10(H10), C20(H20),
 C2(H2), C13(H13), C7(H7), C36(H36), C19(H19), C18(H18), C4(H4), C3(H3)
2.d Idealised Me refined as rotating group:
 C37(H37A,H37B,H37C)
;

loop_
_space_group_symop_id
_space_group_symop_operation_xyz
1 'x, y, z'
2 '-x, y, -z+1/2'
3 'x+1/2, y+1/2, z'
4 '-x+1/2, y+1/2, -z+1/2'
5 '-x, -y, -z'
6 'x, -y, z-1/2'
7 '-x+1/2, -y+1/2, -z'
8 'x+1/2, -y+1/2, z-1/2'

loop_
_atom_site_label
_atom_site_type_symbol
_atom_site_fract_x
_atom_site_fract_y
_atom_site_fract_z
_atom_site_U_iso_or_equiv
_atom_site_adp_type
_atom_site_occupancy
_atom_site_symmetry_multiplicity
_atom_site_calc_flag
_atom_site_refinement_flags
Ru1 Ru 0.116294(15) 0.37279(6) 0.40262(3) 0.03883(19) Uani 1 1 d .
O2 O -0.02521(16) 0.1433(6) 0.0113(3) 0.086(2) Uani 1 1 d .
O1 O 0.04430(14) 0.5102(6) 0.0432(3) 0.0750(18) Uani 1 1 d .
N6 N 0.11415(14) 0.3938(5) 0.3081(2) 0.0358(14) Uani 1 1 d .
N1 N 0.12377(15) 0.3337(5) 0.4970(2) 0.0406(15) Uani 1 1 d .
N4 N 0.06415(15) 0.3195(6) 0.3697(3) 0.0421(15) Uani 1 1 d .
N3 N 0.09164(16) 0.5528(6) 0.4098(3) 0.0433(15) Uani 1 1 d .
N2 N 0.16658(15) 0.4384(6) 0.4425(3) 0.0451(16) Uani 1 1 d .
N5 N 0.13831(14) 0.1929(6) 0.3866(3) 0.0415(15) Uani 1 1 d .
N7 N 0.07019(16) 0.3126(6) 0.0790(3) 0.0435(15) Uani 1 1 d .
N8 N 0.01086(17) 0.3184(8) 0.0239(3) 0.0585(19) Uani 1 1 d .
H8 H -0.0060 0.3631 -0.0035 0.070 Uiso 1 1 d R
C24 C 0.1592(2) 0.0711(8) 0.3132(4) 0.054(2) Uani 1 1 d .
H24 H 0.1624 0.0656 0.2733 0.065 Uiso 1 1 calc R
C31 C 0.1879(2) -0.1492(8) 0.3381(4) 0.093(3) Uani 1 1 d .
H31A H 0.1862 -0.2239 0.3622 0.112 Uiso 1 1 d R
H31B H 0.2155 -0.1258 0.3553 0.112 Uiso 1 1 d R
H31C H 0.1883 -0.1481 0.2975 0.112 Uiso 1 1 d R
C26 C 0.12694(17) 0.2890(7) 0.2829(3) 0.0368(17) Uani 1 1 d .
C32 C 0.10343(18) 0.3793(7) 0.1108(3) 0.0457(19) Uani 1 1 d .
H32A H 0.1034 0.4684 0.0937 0.055 Uiso 1 1 calc R
H32B H 0.1227 0.3300 0.1030 0.055 Uiso 1 1 calc R
C30 C 0.09904(19) 0.4926(7) 0.2688(3) 0.045(2) Uani 1 1 d .
H30 H 0.0902 0.5650 0.2855 0.054 Uiso 1 1 calc R
C9 C 0.2217(3) 0.5311(9) 0.4424(6) 0.088(3) Uani 1 1 d .
H9 H 0.2359 0.5663 0.4197 0.105 Uiso 1 1 calc R
C27 C 0.12475(18) 0.2864(7) 0.2197(3) 0.0407(18) Uani 1 1 d .
H27 H 0.1344 0.2151 0.2035 0.049 Uiso 1 1 calc R
C28 C 0.10858(16) 0.3876(7) 0.1802(3) 0.0355(16) Uani 1 1 d .
C5 C 0.15559(19) 0.3659(7) 0.5371(3) 0.0455(19) Uani 1 1 d .
C1 C 0.10047(19) 0.2711(7) 0.5204(3) 0.048(2) Uani 1 1 d .
H1 H 0.0787 0.2476 0.4934 0.057 Uiso 1 1 calc R
C33 C 0.0415(2) 0.3878(9) 0.0479(3) 0.051(2) Uani 1 1 d .
C25 C 0.14228(18) 0.1796(7) 0.3278(3) 0.0420(18) Uani 1 1 d .
C22 C 0.16658(19) -0.0164(8) 0.4132(4) 0.052(2) Uani 1 1 d .
H22 H 0.1741 -0.0837 0.4431 0.063 Uiso 1 1 calc R
C16 C 0.04069(19) 0.4223(8) 0.3631(3) 0.045(2) Uani 1 1 d .
C11 C 0.1075(2) 0.6691(8) 0.4359(3) 0.053(2) Uani 1 1 d .
H11 H 0.1318 0.6697 0.4528 0.064 Uiso 1 1 calc R
C17 C 0.0050(2) 0.4014(9) 0.3378(4) 0.060(2) Uani 1 1 d .
H17 H -0.0104 0.4729 0.3324 0.072 Uiso 1 1 calc R
C14 C 0.0372(2) 0.6683(9) 0.3866(4) 0.060(2) Uani 1 1 d .
H14 H 0.0130 0.6697 0.3687 0.071 Uiso 1 1 calc R
C29 C 0.09590(19) 0.4931(7) 0.2066(3) 0.047(2) Uani 1 1 d .
H29 H 0.0852 0.5645 0.1815 0.057 Uiso 1 1 calc R
C35 C 0.0355(2) 0.1127(9) 0.0619(4) 0.067(2) Uani 1 1 d .
H35 H 0.0346 0.0207 0.0668 0.080 Uiso 1 1 calc R
C21 C 0.15076(19) 0.0941(7) 0.4283(3) 0.048(2) Uani 1 1 d .
H21 H 0.1485 0.1015 0.4688 0.057 Uiso 1 1 calc R
C23 C 0.1715(2) -0.0298(8) 0.3558(4) 0.057(2) Uani 1 1 d .
C15 C 0.0558(2) 0.5508(8) 0.3860(3) 0.0442(19) Uani 1 1 d .
C8 C 0.2346(3) 0.5206(12) 0.5065(5) 0.111(4) Uani 1 1 d .
H8A H 0.2573 0.5478 0.5275 0.133 Uiso 1 1 calc R
C12 C 0.0898(3) 0.7831(8) 0.4385(4) 0.062(2) Uani 1 1 d .
H12 H 0.1016 0.8597 0.4570 0.074 Uiso 1 1 calc R
C34 C 0.0048(3) 0.1848(9) 0.0311(4) 0.064(2) Uani 1 1 d .
C10 C 0.1876(2) 0.4902(8) 0.4098(4) 0.063(2) Uani 1 1 d .
H10 H 0.1794 0.4986 0.3661 0.076 Uiso 1 1 calc R
C20 C 0.0522(2) 0.1980(8) 0.3534(3) 0.052(2) Uani 1 1 d .
H20 H 0.0679 0.1277 0.3577 0.062 Uiso 1 1 calc R
C2 C 0.1085(2) 0.2416(8) 0.5837(4) 0.061(2) Uani 1 1 d .
H2 H 0.0921 0.1992 0.5995 0.073 Uiso 1 1 calc R
C13 C 0.0546(3) 0.7832(9) 0.4138(4) 0.067(3) Uani 1 1 d .
H13 H 0.0419 0.8606 0.4150 0.081 Uiso 1 1 calc R
C6 C 0.1806(2) 0.4266(8) 0.5073(4) 0.055(2) Uani 1 1 d .
C7 C 0.2133(2) 0.4691(10) 0.5394(5) 0.087(3) Uani 1 1 d .
H7 H 0.2212 0.4633 0.5833 0.104 Uiso 1 1 calc R
C36 C 0.0658(2) 0.1789(8) 0.0840(4) 0.059(2) Uani 1 1 d .
H36 H 0.0856 0.1292 0.1045 0.071 Uiso 1 1 calc R
C19 C 0.0169(2) 0.1738(9) 0.3300(4) 0.063(3) Uani 1 1 d .
H19 H 0.0090 0.0869 0.3201 0.076 Uiso 1 1 calc R
C18 C -0.0075(2) 0.2775(11) 0.3210(4) 0.070(3) Uani 1 1 d .
H18 H -0.0313 0.2618 0.3040 0.084 Uiso 1 1 calc R
C4 C 0.1648(2) 0.3384(8) 0.6009(3) 0.061(2) Uani 1 1 d .
H4 H 0.1866 0.3626 0.6277 0.073 Uiso 1 1 calc R
C3 C 0.1407(2) 0.2743(8) 0.6234(4) 0.066(3) Uani 1 1 d .
H3 H 0.1462 0.2529 0.6661 0.080 Uiso 1 1 calc R
O4 O 0.2377(3) 0.5185(10) 0.2040(4) 0.146(4) Uani 1 1 d .
O3 O 0.1987(3) 0.5185(10) 0.2543(5) 0.153(4) Uani 1 1 d .
N9 N 0.2244(3) 0.4724(11) 0.2415(6) 0.111(4) Uani 1 1 d .
C37 C 0.2389(3) 0.3488(11) 0.2743(5) 0.122(4) Uani 1 1 d .
H37A H 0.2636 0.3450 0.2794 0.183 Uiso 1 1 calc R
H37B H 0.2276 0.2735 0.2499 0.183 Uiso 1 1 calc R
H37C H 0.2350 0.3468 0.3151 0.183 Uiso 1 1 calc R
P2 P 0.18920(6) 0.1301(3) 0.10777(12) 0.0721(8) Uani 1 1 d .
F11 F 0.15009(16) 0.1189(8) 0.0679(4) 0.173(3) Uani 1 1 d .
F12 F 0.22876(14) 0.1439(7) 0.1457(3) 0.149(3) Uani 1 1 d .
F8 F 0.1982(2) 0.1906(6) 0.0504(3) 0.150(3) Uani 1 1 d .
F9 F 0.19569(15) -0.0108(6) 0.0825(3) 0.119(2) Uani 1 1 d .
F10 F 0.1805(2) 0.0732(8) 0.1645(4) 0.195(4) Uani 1 1 d .
F7 F 0.18256(14) 0.2745(6) 0.1320(3) 0.119(2) Uani 1 1 d .
P1 P 0.06663(8) 0.8770(3) 0.23320(13) 0.0761(8) Uani 1 1 d .
F3 F 0.0804(3) 1.0064(8) 0.2165(4) 0.250(5) Uani 1 1 d .
F1 F 0.05221(18) 0.7427(6) 0.2505(4) 0.156(3) Uani 1 1 d .
F6 F 0.1012(2) 0.8072(7) 0.2343(5) 0.198(4) Uani 1 1 d .
F2 F 0.0872(2) 0.9084(9) 0.3044(3) 0.189(4) Uani 1 1 d .
F4 F 0.0521(3) 0.8326(10) 0.1654(3) 0.231(5) Uani 1 1 d .
F5 F 0.0338(2) 0.9362(8) 0.2342(6) 0.268(6) Uani 1 1 d .

loop_
_atom_site_aniso_label
_atom_site_aniso_U_11
_atom_site_aniso_U_22
_atom_site_aniso_U_33
_atom_site_aniso_U_23
_atom_site_aniso_U_13
_atom_site_aniso_U_12
Ru1 0.0362(3) 0.0502(4) 0.0312(3) 0.0008(3) 0.0115(3) -0.0026(3)
O2 0.056(4) 0.086(5) 0.104(6) -0.027(4) 0.006(4) -0.004(4)
O1 0.048(4) 0.076(5) 0.086(5) 0.017(4) -0.004(3) 0.011(3)
N6 0.036(3) 0.036(4) 0.036(3) -0.001(3) 0.011(3) 0.001(3)
N1 0.040(4) 0.056(4) 0.028(3) 0.000(3) 0.013(3) -0.001(3)
N4 0.040(4) 0.052(4) 0.033(3) 0.000(3) 0.008(3) -0.007(3)
N3 0.048(4) 0.054(4) 0.032(3) 0.002(3) 0.018(3) 0.001(3)
N2 0.038(4) 0.054(4) 0.047(4) 0.002(3) 0.019(3) -0.004(3)
N5 0.035(4) 0.055(4) 0.032(3) 0.009(3) 0.006(3) 0.002(3)
N7 0.039(4) 0.056(4) 0.032(3) 0.008(3) 0.005(3) 0.014(3)
N8 0.042(4) 0.091(6) 0.035(4) 0.006(4) 0.001(3) 0.020(4)
C24 0.064(6) 0.058(6) 0.045(5) 0.004(4) 0.022(4) 0.012(5)
C31 0.123(9) 0.083(7) 0.082(7) 0.027(6) 0.044(7) 0.046(6)
C26 0.039(4) 0.042(5) 0.032(4) 0.006(4) 0.014(4) 0.004(3)
C32 0.040(4) 0.066(5) 0.031(4) 0.012(4) 0.010(3) 0.012(4)
C30 0.056(5) 0.039(5) 0.044(5) 0.011(4) 0.023(4) 0.009(4)
C9 0.043(6) 0.103(8) 0.127(10) 0.009(8) 0.040(7) -0.021(6)
C27 0.047(5) 0.042(5) 0.036(4) 0.003(4) 0.018(4) 0.006(4)
C28 0.029(4) 0.047(5) 0.030(4) 0.007(4) 0.008(3) 0.002(3)
C5 0.039(4) 0.063(5) 0.032(4) 0.000(4) 0.007(4) 0.006(4)
C1 0.045(5) 0.065(5) 0.039(4) 0.005(4) 0.021(4) -0.005(4)
C33 0.049(5) 0.067(6) 0.034(4) 0.001(5) 0.008(4) 0.020(5)
C25 0.040(5) 0.050(5) 0.036(4) 0.007(4) 0.010(4) 0.006(4)
C22 0.056(6) 0.048(5) 0.049(5) 0.018(4) 0.010(4) 0.010(4)
C16 0.032(4) 0.074(6) 0.027(4) 0.003(4) 0.007(3) -0.004(4)
C11 0.062(6) 0.057(6) 0.042(5) -0.006(4) 0.021(4) -0.012(5)
C17 0.041(5) 0.091(7) 0.046(5) -0.007(5) 0.013(4) -0.003(5)
C14 0.061(6) 0.072(7) 0.052(5) 0.013(5) 0.027(5) 0.020(5)
C29 0.054(5) 0.046(5) 0.042(5) 0.011(4) 0.015(4) 0.016(4)
C35 0.063(6) 0.056(6) 0.074(6) 0.001(5) 0.006(5) 0.014(5)
C21 0.052(5) 0.056(5) 0.030(4) 0.011(4) 0.005(4) -0.001(4)
C23 0.065(6) 0.044(5) 0.062(6) 0.011(5) 0.020(5) 0.023(4)
C15 0.045(5) 0.060(6) 0.031(4) 0.007(4) 0.017(4) 0.003(4)
C8 0.046(7) 0.185(13) 0.087(9) 0.001(9) -0.002(6) -0.024(7)
C12 0.075(7) 0.040(5) 0.073(7) 0.000(5) 0.027(6) 0.008(5)
C34 0.076(7) 0.058(6) 0.057(6) -0.007(5) 0.015(5) 0.005(6)
C10 0.070(7) 0.073(6) 0.054(5) 0.006(5) 0.030(5) -0.001(5)
C20 0.052(6) 0.063(6) 0.043(5) -0.006(4) 0.018(4) -0.010(4)
C2 0.066(7) 0.083(7) 0.046(5) 0.019(5) 0.033(5) 0.007(5)
C13 0.100(8) 0.055(6) 0.060(6) 0.016(5) 0.043(6) 0.024(6)
C6 0.045(5) 0.076(6) 0.038(5) -0.004(4) 0.006(4) -0.002(4)
C7 0.041(6) 0.140(9) 0.073(7) -0.001(6) 0.007(5) -0.028(6)
C36 0.057(6) 0.059(6) 0.055(6) 0.006(5) 0.007(5) 0.018(5)
C19 0.070(7) 0.079(7) 0.042(5) -0.026(5) 0.017(5) -0.040(5)
C18 0.046(6) 0.120(9) 0.043(5) -0.009(6) 0.013(5) -0.017(6)
C4 0.049(5) 0.094(7) 0.036(4) 0.007(5) 0.008(4) 0.007(5)
C3 0.072(7) 0.091(7) 0.037(5) 0.023(5) 0.017(5) 0.015(6)
O4 0.158(9) 0.176(9) 0.089(7) 0.019(6) 0.010(6) -0.043(7)
O3 0.145(10) 0.172(9) 0.123(8) -0.013(6) 0.010(7) 0.038(7)
N9 0.119(11) 0.089(9) 0.094(9) -0.018(7) -0.018(8) 0.022(7)
C37 0.138(12) 0.116(11) 0.096(9) -0.024(8) 0.008(8) -0.012(9)
P2 0.0490(16) 0.108(2) 0.0571(15) -0.0143(17) 0.0125(13) 0.0163(15)
F11 0.059(4) 0.208(8) 0.210(8) -0.083(6) -0.027(5) 0.032(5)
F12 0.052(4) 0.244(8) 0.127(6) -0.089(5) -0.009(4) 0.045(5)
F8 0.227(9) 0.145(6) 0.087(5) 0.018(4) 0.060(6) -0.013(6)
F9 0.112(5) 0.115(5) 0.134(6) -0.036(4) 0.044(5) 0.018(4)
F10 0.282(11) 0.213(8) 0.154(7) -0.004(6) 0.164(8) -0.007(7)
F7 0.077(4) 0.124(5) 0.150(6) -0.051(4) 0.021(4) 0.027(4)
P1 0.106(2) 0.0691(19) 0.0639(18) 0.0157(16) 0.0410(18) 0.0246(18)
F3 0.296(12) 0.164(8) 0.204(9) 0.113(7) -0.060(8) -0.103(8)
F1 0.124(6) 0.132(6) 0.221(8) 0.095(6) 0.066(6) 0.023(5)
F6 0.144(8) 0.173(7) 0.321(12) -0.095(8) 0.137(9) -0.020(6)
F2 0.182(8) 0.308(11) 0.073(5) 0.020(6) 0.030(5) 0.010(8)
F4 0.238(11) 0.371(13) 0.087(6) -0.075(7) 0.051(7) -0.137(10)
F5 0.157(9) 0.149(8) 0.522(19) 0.002(9) 0.135(11) 0.093(7)

loop_
_atom_type_symbol
_atom_type_description
_atom_type_scat_dispersion_real
_atom_type_scat_dispersion_imag
_atom_type_scat_source
C C 0.0030 0.0020 'International Tables Vol C Tables 4.2.6.8 and 6.1.1.4'
H H 0.0000 0.0000 'International Tables Vol C Tables 4.2.6.8 and 6.1.1.4'
F F 0.0170 0.0100 'International Tables Vol C Tables 4.2.6.8 and 6.1.1.4'
N N 0.0060 0.0030 'International Tables Vol C Tables 4.2.6.8 and 6.1.1.4'
O O 0.0110 0.0060 'International Tables Vol C Tables 4.2.6.8 and 6.1.1.4'
P P 0.1020 0.0940 'International Tables Vol C Tables 4.2.6.8 and 6.1.1.4'
Ru Ru -1.2594 0.8363 'International Tables Vol C Tables 4.2.6.8 and 6.1.1.4'

loop_
_geom_angle_atom_site_label_1
_geom_angle_atom_site_label_2
_geom_angle_atom_site_label_3
_geom_angle
N6 Ru1 N3 96.2(2)
N6 Ru1 N5 79.1(2)
N1 Ru1 N6 172.2(2)
N1 Ru1 N4 98.1(2)
N1 Ru1 N3 91.1(2)
N1 Ru1 N5 93.7(2)
N4 Ru1 N6 86.1(2)
N4 Ru1 N3 78.5(2)
N4 Ru1 N5 98.5(2)
N2 Ru1 N6 98.4(2)
N2 Ru1 N1 78.0(2)
N2 Ru1 N4 173.7(2)
N2 Ru1 N3 96.5(2)
N2 Ru1 N5 86.7(2)
N5 Ru1 N3 174.7(2)
C26 N6 Ru1 115.1(4)
C30 N6 Ru1 127.2(4)
C30 N6 C26 117.4(6)
C5 N1 Ru1 116.6(4)
C1 N1 Ru1 124.6(5)
C1 N1 C5 118.7(6)
C16 N4 Ru1 115.5(5)
C20 N4 Ru1 125.6(5)
C20 N4 C16 118.9(7)
C11 N3 Ru1 126.8(5)
C11 N3 C15 118.4(7)
C15 N3 Ru1 114.9(5)
C10 N2 Ru1 124.9(6)
C10 N2 C6 117.3(7)
C6 N2 Ru1 117.8(5)
C25 N5 Ru1 114.8(4)
C21 N5 Ru1 127.7(5)
C21 N5 C25 117.3(6)
C33 N7 C32 119.5(7)
C36 N7 C32 121.9(6)
C36 N7 C33 118.3(7)
C33 N8 H8 115.0
C33 N8 C34 128.0(8)
C34 N8 H8 116.5
C25 C24 H24 119.1
C25 C24 C23 121.8(7)
C23 C24 H24 119.1
H31A C31 H31B 101.9
H31A C31 H31C 127.1
H31B C31 H31C 92.0
C23 C31 H31A 112.9
C23 C31 H31B 102.4
C23 C31 H31C 113.3
N6 C26 C27 120.8(6)
N6 C26 C25 115.4(6)
C27 C26 C25 123.8(6)
N7 C32 H32A 109.5
N7 C32 H32B 109.5
N7 C32 C28 110.6(5)
H32A C32 H32B 108.1
C28 C32 H32A 109.5
C28 C32 H32B 109.5
N6 C30 H30 118.1
N6 C30 C29 123.8(6)
C29 C30 H30 118.1
C8 C9 H9 119.1
C8 C9 C10 121.7(8)
C10 C9 H9 119.1
C26 C27 H27 119.6
C28 C27 C26 120.8(6)
C28 C27 H27 119.6
C27 C28 C32 120.8(6)
C27 C28 C29 117.5(6)
C29 C28 C32 121.6(6)
N1 C5 C6 115.5(6)
N1 C5 C4 122.5(6)
C4 C5 C6 121.9(7)
N1 C1 H1 119.7
N1 C1 C2 120.7(7)
C2 C1 H1 119.7
O1 C33 N7 120.3(8)
O1 C33 N8 124.1(8)
N8 C33 N7 115.6(8)
N5 C25 C24 120.4(6)
N5 C25 C26 115.2(6)
C24 C25 C26 124.4(6)
C21 C22 H22 119.5
C23 C22 H22 119.5
C23 C22 C21 121.1(7)
N4 C16 C17 121.2(8)
N4 C16 C15 115.5(7)
C17 C16 C15 123.3(8)
N3 C11 H11 118.2
C12 C11 N3 123.6(8)
C12 C11 H11 118.2
C16 C17 H17 119.9
C18 C17 C16 120.2(8)
C18 C17 H17 119.9
C15 C14 H14 119.9
C13 C14 H14 119.9
C13 C14 C15 120.3(8)
C30 C29 C28 119.7(7)
C30 C29 H29 120.1
C28 C29 H29 120.1
C34 C35 H35 120.5
C36 C35 H35 120.5
C36 C35 C34 119.0(9)
N5 C21 C22 122.4(6)
N5 C21 H21 118.8
C22 C21 H21 118.8
C24 C23 C31 121.0(7)
C22 C23 C24 116.9(7)
C22 C23 C31 122.1(7)
N3 C15 C16 115.3(7)
N3 C15 C14 118.8(7)
C14 C15 C16 125.9(8)
C9 C8 H8A 120.7
C9 C8 C7 118.5(10)
C7 C8 H8A 120.7
C11 C12 H12 120.7
C13 C12 C11 118.5(8)
C13 C12 H12 120.7
O2 C34 N8 118.5(9)
O2 C34 C35 128.2(9)
N8 C34 C35 113.3(9)
N2 C10 C9 119.7(8)
N2 C10 H10 120.2
C9 C10 H10 120.2
N4 C20 H20 119.5
N4 C20 C19 121.1(8)
C19 C20 H20 119.5
C1 C2 H2 120.0
C3 C2 C1 120.0(7)
C3 C2 H2 120.0
C14 C13 H13 119.8
C12 C13 C14 120.3(8)
C12 C13 H13 119.8
N2 C6 C5 112.2(7)
C7 C6 N2 123.3(7)
C7 C6 C5 124.5(7)
C8 C7 H7 120.3
C6 C7 C8 119.4(9)
C6 C7 H7 120.3
N7 C36 H36 117.2
C35 C36 N7 125.5(8)
C35 C36 H36 117.2
C20 C19 H19 119.5
C20 C19 C18 121.1(8)
C18 C19 H19 119.5
C17 C18 C19 117.5(8)
C17 C18 H18 121.3
C19 C18 H18 121.3
C5 C4 H4 121.2
C3 C4 C5 117.6(8)
C3 C4 H4 121.2
C2 C3 C4 120.5(7)
C2 C3 H3 119.7
C4 C3 H3 119.7
O4 N9 O3 125.4(13)
O4 N9 C37 118.6(12)
O3 N9 C37 115.9(13)
N9 C37 H37A 109.5
N9 C37 H37B 109.5
N9 C37 H37C 109.5
H37A C37 H37B 109.5
H37A C37 H37C 109.5
H37B C37 H37C 109.5
F11 P2 F12 177.9(5)
F11 P2 F9 88.6(4)
F11 P2 F7 91.0(3)
F12 P2 F9 91.4(3)
F12 P2 F7 88.9(3)
F8 P2 F11 89.9(4)
F8 P2 F12 88.0(4)
F8 P2 F9 87.6(3)
F8 P2 F7 91.2(4)
F9 P2 F7 178.8(4)
F10 P2 F11 90.4(4)
F10 P2 F12 91.6(5)
F10 P2 F8 179.0(5)
F10 P2 F9 93.3(4)
F10 P2 F7 87.9(4)
F3 P1 F1 179.9(7)
F3 P1 F6 90.3(5)
F3 P1 F2 87.2(5)
F3 P1 F4 94.1(5)
F1 P1 F2 92.9(4)
F6 P1 F1 89.8(4)
F6 P1 F2 82.7(5)
F4 P1 F1 85.8(5)
F4 P1 F6 87.9(5)
F4 P1 F2 170.5(6)
F5 P1 F3 92.7(6)
F5 P1 F1 87.1(5)
F5 P1 F6 176.8(6)
F5 P1 F2 96.4(6)
F5 P1 F4 93.0(6)

loop_
_geom_bond_atom_site_label_1
_geom_bond_atom_site_label_2
_geom_bond_distance
Ru1 N6 2.079(5)
Ru1 N1 2.058(5)
Ru1 N4 2.063(6)
Ru1 N3 2.084(6)
Ru1 N2 2.049(6)
Ru1 N5 2.082(6)
O2 C34 1.220(10)
O1 C33 1.239(8)
N6 C26 1.356(7)
N6 C30 1.339(8)
N1 C5 1.358(8)
N1 C1 1.344(7)
N4 C16 1.370(8)
N4 C20 1.321(8)
N3 C11 1.371(8)
N3 C15 1.373(8)
N2 C10 1.360(8)
N2 C6 1.383(9)
N5 C25 1.362(7)
N5 C21 1.345(8)
N7 C32 1.468(8)
N7 C33 1.374(9)
N7 C36 1.361(8)
N8 H8 0.8847
N8 C33 1.373(9)
N8 C34 1.379(9)
C24 H24 0.9300
C24 C25 1.368(9)
C24 C23 1.371(9)
C31 H31A 0.9336
C31 H31B 1.0811
C31 H31C 0.9035
C31 C23 1.471(9)
C26 C27 1.377(8)
C26 C25 1.487(9)
C32 H32A 0.9700
C32 H32B 0.9700
C32 C28 1.489(8)
C30 H30 0.9300
C30 C29 1.346(8)
C9 H9 0.9300
C9 C8 1.363(12)
C9 C10 1.402(11)
C27 H27 0.9300
C27 C28 1.371(8)
C28 C29 1.374(8)
C5 C6 1.478(9)
C5 C4 1.379(9)
C1 H1 0.9300
C1 C2 1.374(9)
C22 H22 0.9300
C22 C21 1.364(9)
C22 C23 1.348(9)
C16 C17 1.384(9)
C16 C15 1.449(10)
C11 H11 0.9300
C11 C12 1.355(9)
C17 H17 0.9300
C17 C18 1.349(10)
C14 H14 0.9300
C14 C15 1.395(9)
C14 C13 1.389(11)
C29 H29 0.9300
C35 H35 0.9300
C35 C34 1.415(11)
C35 C36 1.342(10)
C21 H21 0.9300
C8 H8A 0.9300
C8 C7 1.371(11)
C12 H12 0.9300
C12 C13 1.349(11)
C10 H10 0.9300
C20 H20 0.9300
C20 C19 1.371(10)
C2 H2 0.9300
C2 C3 1.364(11)
C13 H13 0.9300
C6 C7 1.360(10)
C7 H7 0.9300
C36 H36 0.9300
C19 H19 0.9300
C19 C18 1.397(11)
C18 H18 0.9300
C4 H4 0.9300
C4 C3 1.365(9)
C3 H3 0.9300
O4 N9 1.198(11)
O3 N9 1.232(11)
N9 C37 1.467(13)
C37 H37A 0.9600
C37 H37B 0.9600
C37 H37C 0.9600
P2 F11 1.555(6)
P2 F12 1.562(6)
P2 F8 1.541(6)
P2 F9 1.569(5)
P2 F10 1.509(6)
P2 F7 1.592(6)
P1 F3 1.497(7)
P1 F1 1.556(6)
P1 F6 1.542(7)
P1 F2 1.580(8)
P1 F4 1.509(7)
P1 F5 1.443(7)

loop_
_geom_torsion_atom_site_label_1
_geom_torsion_atom_site_label_2
_geom_torsion_atom_site_label_3
_geom_torsion_atom_site_label_4
_geom_torsion
Ru1 N6 C26 C27 175.3(5)
Ru1 N6 C26 C25 -3.4(7)
Ru1 N6 C30 C29 -173.6(5)
Ru1 N1 C5 C6 0.7(8)
Ru1 N1 C5 C4 -176.4(6)
Ru1 N1 C1 C2 175.8(5)
Ru1 N4 C16 C17 176.0(5)
Ru1 N4 C16 C15 -5.8(7)
Ru1 N4 C20 C19 -177.9(5)
Ru1 N3 C11 C12 179.5(5)
Ru1 N3 C15 C16 3.4(7)
Ru1 N3 C15 C14 -177.6(5)
Ru1 N2 C10 C9 -179.6(6)
Ru1 N2 C6 C5 0.2(8)
Ru1 N2 C6 C7 -178.5(7)
Ru1 N5 C25 C24 174.3(6)
Ru1 N5 C25 C26 -6.1(7)
Ru1 N5 C21 C22 -176.0(5)
N6 Ru1 N1 C5 62.9(18)
N6 Ru1 N1 C1 -112.3(16)
N6 Ru1 N4 C16 -91.3(5)
N6 Ru1 N4 C20 86.7(6)
N6 Ru1 N3 C11 -101.0(5)
N6 Ru1 N3 C15 79.8(4)
N6 Ru1 N2 C10 5.7(6)
N6 Ru1 N2 C6 -172.8(5)
N6 Ru1 N5 C25 3.4(4)
N6 Ru1 N5 C21 178.9(6)
N6 C26 C27 C28 -2.1(10)
N6 C26 C25 N5 6.3(9)
N6 C26 C25 C24 -174.1(7)
N6 C30 C29 C28 0.1(11)
N1 Ru1 N6 C26 23.0(18)
N1 Ru1 N6 C30 -163.2(14)
N1 Ru1 N4 C16 95.3(5)
N1 Ru1 N4 C20 -86.7(6)
N1 Ru1 N3 C11 76.3(5)
N1 Ru1 N3 C15 -102.9(4)
N1 Ru1 N2 C10 178.7(6)
N1 Ru1 N2 C6 0.1(5)
N1 Ru1 N5 C25 -173.6(5)
N1 Ru1 N5 C21 1.9(6)
N1 C5 C6 N2 -0.6(10)
N1 C5 C6 C7 178.1(8)
N1 C5 C4 C3 1.1(12)
N1 C1 C2 C3 -0.8(12)
N4 Ru1 N6 C26 -99.3(5)
N4 Ru1 N6 C30 74.5(6)
N4 Ru1 N1 C5 -175.5(5)
N4 Ru1 N1 C1 9.3(6)
N4 Ru1 N3 C11 174.3(6)
N4 Ru1 N3 C15 -4.9(4)
N4 Ru1 N2 C10 -130(2)
N4 Ru1 N2 C6 52(2)
N4 Ru1 N5 C25 87.7(5)
N4 Ru1 N5 C21 -96.8(6)
N4 C16 C17 C18 2.2(11)
N4 C16 C15 N3 1.6(8)
N4 C16 C15 C14 -177.4(6)
N4 C20 C19 C18 2.0(11)
N3 Ru1 N6 C26 -177.3(5)
N3 Ru1 N6 C30 -3.5(6)
N3 Ru1 N1 C5 -96.9(5)
N3 Ru1 N1 C1 87.8(6)
N3 Ru1 N4 C16 5.8(4)
N3 Ru1 N4 C20 -176.2(6)
N3 Ru1 N2 C10 -91.5(6)
N3 Ru1 N2 C6 89.9(5)
N3 Ru1 N5 C25 32(2)
N3 Ru1 N5 C21 -153(2)
N3 C11 C12 C13 -0.4(11)
N2 Ru1 N6 C26 85.1(5)
N2 Ru1 N6 C30 -101.0(6)
N2 Ru1 N1 C5 -0.5(5)
N2 Ru1 N1 C1 -175.7(6)
N2 Ru1 N4 C16 45(2)
N2 Ru1 N4 C20 -137(2)
N2 Ru1 N3 C11 -1.7(5)
N2 Ru1 N3 C15 179.0(4)
N2 Ru1 N5 C25 -95.9(5)
N2 Ru1 N5 C21 79.6(6)
N2 C6 C7 C8 -3.3(15)
N5 Ru1 N6 C26 0.2(4)
N5 Ru1 N6 C30 174.0(6)
N5 Ru1 N1 C5 85.4(5)
N5 Ru1 N1 C1 -89.9(5)
N5 Ru1 N4 C16 -169.7(4)
N5 Ru1 N4 C20 8.3(6)
N5 Ru1 N3 C11 -129(2)
N5 Ru1 N3 C15 52(2)
N5 Ru1 N2 C10 84.2(6)
N5 Ru1 N2 C6 -94.4(5)
N7 C32 C28 C27 88.5(8)
N7 C32 C28 C29 -88.3(8)
C26 N6 C30 C29 0.1(10)
C26 C27 C28 C32 -174.6(6)
C26 C27 C28 C29 2.3(10)
C32 N7 C33 O1 4.5(10)
C32 N7 C33 N8 -174.9(5)
C32 N7 C36 C35 172.9(7)
C32 C28 C29 C30 175.6(6)
C30 N6 C26 C27 0.9(9)
C30 N6 C26 C25 -177.8(6)
C9 C8 C7 C6 1.9(17)
C27 C26 C25 N5 -172.4(6)
C27 C26 C25 C24 7.2(11)
C27 C28 C29 C30 -1.3(10)
C5 N1 C1 C2 0.7(10)
C5 C6 C7 C8 178.2(9)
C5 C4 C3 C2 -1.2(12)
C1 N1 C5 C6 176.2(6)
C1 N1 C5 C4 -0.8(11)
C1 C2 C3 C4 1.0(13)
C33 N7 C32 C28 101.1(7)
C33 N7 C36 C35 -1.3(11)
C33 N8 C34 O2 173.0(7)
C33 N8 C34 C35 -6.7(11)
C25 N5 C21 C22 -0.5(10)
C25 C24 C23 C31 176.6(8)
C25 C24 C23 C22 -0.8(13)
C25 C26 C27 C28 176.5(7)
C16 N4 C20 C19 0.1(10)
C16 C17 C18 C19 -0.1(11)
C11 N3 C15 C16 -175.9(5)
C11 N3 C15 C14 3.0(9)
C11 C12 C13 C14 0.2(12)
C17 C16 C15 N3 179.7(6)
C17 C16 C15 C14 0.8(11)
C21 N5 C25 C24 -1.7(10)
C21 N5 C25 C26 177.9(6)
C21 C22 C23 C24 -1.5(12)
C21 C22 C23 C31 -178.8(8)
C23 C24 C25 N5 2.4(12)
C23 C24 C25 C26 -177.1(8)
C23 C22 C21 N5 2.2(12)
C15 N3 C11 C12 -1.3(10)
C15 C16 C17 C18 -175.9(7)
C15 C14 C13 C12 1.6(11)
C8 C9 C10 N2 -0.1(15)
C34 N8 C33 O1 -174.5(7)
C34 N8 C33 N7 4.9(10)
C34 C35 C36 N7 -0.6(12)
C10 N2 C6 C5 -178.5(6)
C10 N2 C6 C7 2.8(12)
C10 C9 C8 C7 -0.3(17)
C20 N4 C16 C17 -2.2(9)
C20 N4 C16 C15 176.0(6)
C20 C19 C18 C17 -2.0(12)
C13 C14 C15 N3 -3.3(10)
C13 C14 C15 C16 175.6(7)
C6 N2 C10 C9 -1.1(11)
C6 C5 C4 C3 -175.8(7)
C36 N7 C32 C28 -73.0(8)
C36 N7 C33 O1 178.8(7)
C36 N7 C33 N8 -0.6(9)
C36 C35 C34 O2 -175.5(8)
C36 C35 C34 N8 4.2(11)
C4 C5 C6 N2 176.5(7)
C4 C5 C6 C7 -4.8(13)
